data_7155033
loop_
_publ_author_name
'Zhao, Yi-Shuang'
'Liu, Jian-Kang'
'He, Zhi-Tao'
'Tao, Jing-Chao'
'Tian, Ping'
'Lin, Guo-Qiang'

_publ_section_title
;
 Two phenyls are better than one or three: synthesis and application of
 terminal olefin-oxazoline (TOlefOx) ligands.
;
_journal_issue 15
_journal_name_full 'Organic &amp; biomolecular chemistry'
_journal_page_first 3686
_journal_page_last 3689
_journal_paper_doi 10.1039/c6ob00460a
_journal_volume 14
_journal_year 2016
_chemical_absolute_configuration rmad
_chemical_formula_moiety 'C37 H36 N O3 Rh'
_chemical_formula_sum 'C37 H36 N O3 Rh'
_chemical_formula_weight 645.58
_chemical_name_systematic
;
 ?
;
_space_group_crystal_system orthorhombic
_space_group_IT_number 19
_space_group_name_Hall 'P 2ac 2ab'
_space_group_name_H-M_alt 'P 21 21 21'
_symmetry_space_group_name_Hall 'P 2ac 2ab'
_symmetry_space_group_name_H-M 'P 21 21 21'
_atom_sites_solution_hydrogens geom
_atom_sites_solution_primary direct
_audit_creation_date 2015-04-02
_audit_creation_method
;
Olex2 1.2
(compiled 2015.01.26 svn.r3150 for OlexSys, GUI svn.r4998)
;
_audit_update_record
;
2016-01-21 deposited with the CCDC.
2016-03-17 downloaded from the CCDC.
;
_cell_angle_alpha 90
_cell_angle_beta 90
_cell_angle_gamma 90
_cell_formula_units_Z 4
_cell_length_a 10.8993(7)
_cell_length_b 13.2135(8)
_cell_length_c 21.2588(13)
_cell_measurement_reflns_used 9699
_cell_measurement_temperature 130
_cell_measurement_theta_max 29.33
_cell_measurement_theta_min 2.42
_cell_volume 3061.6(3)
_computing_cell_refinement 'SAINT v7.68A (Bruker, 2009)'
_computing_data_reduction 'SAINT v7.68A (Bruker, 2009)'
_computing_molecular_graphics 'Olex2 (Dolomanov et al., 2009)'
_computing_publication_material 'Olex2 (Dolomanov et al., 2009)'
_computing_structure_refinement 'XL (Sheldrick, 2008)'
_computing_structure_solution 'ShelXS (Sheldrick, 2008)'
_diffrn_ambient_temperature 130
_diffrn_measured_fraction_theta_full 1.000
_diffrn_measured_fraction_theta_max 0.998
_diffrn_measurement_device_type 'Bruker APEX-II CCD'
_diffrn_measurement_method '\f and \w scans'
_diffrn_radiation_monochromator graphite
_diffrn_radiation_type MoK\a
_diffrn_radiation_wavelength 0.71073
_diffrn_reflns_av_R_equivalents 0.0373
_diffrn_reflns_av_unetI/netI 0.0419
_diffrn_reflns_Laue_measured_fraction_full 1.000
_diffrn_reflns_Laue_measured_fraction_max 0.998
_diffrn_reflns_limit_h_max 15
_diffrn_reflns_limit_h_min -15
_diffrn_reflns_limit_k_max 18
_diffrn_reflns_limit_k_min -18
_diffrn_reflns_limit_l_max 30
_diffrn_reflns_limit_l_min -28
_diffrn_reflns_number 31142
_diffrn_reflns_point_group_measured_fraction_full 1.000
_diffrn_reflns_point_group_measured_fraction_max 0.998
_diffrn_reflns_theta_full 26.000
_diffrn_reflns_theta_max 30.529
_diffrn_reflns_theta_min 1.815
_diffrn_standards_number 0
_exptl_absorpt_coefficient_mu 0.595
_exptl_absorpt_correction_T_max 0.7461
_exptl_absorpt_correction_T_min 0.6898
_exptl_absorpt_correction_type multi-scan
_exptl_absorpt_process_details
;
SADABS-2008/1 (Bruker,2008) was used for absorption correction.
wR2(int) was 0.0542 before and 0.0511 after correction.
The Ratio of minimum to maximum transmission is 0.9245.
The \l/2 correction factor is 0.0015.
;
_exptl_crystal_colour yellow
_exptl_crystal_density_diffrn 1.401
_exptl_crystal_description block
_exptl_crystal_F_000 1336
_exptl_crystal_size_max 0.2
_exptl_crystal_size_mid 0.18
_exptl_crystal_size_min 0.15
_refine_diff_density_max 0.479
_refine_diff_density_min -0.467
_refine_diff_density_rms 0.060
_refine_ls_abs_structure_details
;
 Flack x determined using 3543 quotients [(I+)-(I-)]/[(I+)+(I-)]
 (Parsons, Flack and Wagner, Acta Cryst. B69 (2013) 249-259).
;
_refine_ls_abs_structure_Flack -0.010(10)
_refine_ls_extinction_method none
_refine_ls_goodness_of_fit_ref 1.018
_refine_ls_hydrogen_treatment constr
_refine_ls_matrix_type full
_refine_ls_number_parameters 381
_refine_ls_number_reflns 9356
_refine_ls_number_restraints 0
_refine_ls_restrained_S_all 1.018
_refine_ls_R_factor_all 0.0347
_refine_ls_R_factor_gt 0.0300
_refine_ls_shift/su_max 0.000
_refine_ls_shift/su_mean 0.000
_refine_ls_structure_factor_coef Fsqd
_refine_ls_weighting_details 'w=1/[\s^2^(Fo^2^)+(0.0273P)^2^+0.3629P] where P=(Fo^2^+2Fc^2^)/3'
_refine_ls_weighting_scheme calc
_refine_ls_wR_factor_gt 0.0607
_refine_ls_wR_factor_ref 0.0626
_reflns_Friedel_coverage 0.802
_reflns_Friedel_fraction_full 1.000
_reflns_Friedel_fraction_max 0.998
_reflns_number_gt 8628
_reflns_number_total 9356
_reflns_threshold_expression 'I > 2\s(I)'
_cod_data_source_file c6ob00460a2.cif
_cod_data_source_block mo_dm15248_0m
_cod_depositor_comments 'Adding full bibliography for 7155032--7155033.cif.'
_cod_database_code 7155033
_shelxl_version_number 2014-3
_shelx_space_group_comment
;
The symmetry employed for this shelxl refinement is uniquely defined
by the following loop, which should always be used as a source of
symmetry information in preference to the above space-group names.
They are only intended as comments.
;
_shelx_estimated_absorpt_t_max 0.916
_shelx_estimated_absorpt_t_min 0.890
_olex2_refinement_description
;
1. Fixed Uiso
 At 1.2 times of:
  All C(H) groups, All C(H,H) groups
 At 1.5 times of:
  All C(H,H,H) groups
2.a Ternary CH refined with riding coordinates:
 C2(H2), C7(H7), C20(H20)
2.b Secondary CH2 refined with riding coordinates:
 C1(H1A,H1B), C3(H3A,H3B), C5(H5A,H5B)
2.c Aromatic/amide H refined with riding coordinates:
 C9(H9), C10(H10), C11(H11), C12(H12), C13(H13), C15(H15), C16(H16), C17(H17),
 C18(H18), C19(H19), C22(H22), C23(H23), C24(H24), C25(H25), C26(H26), C28(H28),
  C29(H29), C30(H30), C31(H31), C32(H32), C35(H35)
2.d Idealised Me refined as rotating group:
 C33(H33A,H33B,H33C), C37(H37A,H37B,H37C)
;
_olex2_submission_special_instructions 'No special instructions were received'

loop_
_space_group_symop_operation_xyz
'x, y, z'
'x+1/2, -y+1/2, -z'
'-x, y+1/2, -z+1/2'
'-x+1/2, -y, z+1/2'

loop_
_atom_site_label
_atom_site_type_symbol
_atom_site_fract_x
_atom_site_fract_y
_atom_site_fract_z
_atom_site_U_iso_or_equiv
_atom_site_adp_type
_atom_site_occupancy
_atom_site_site_symmetry_order
_atom_site_calc_flag
_atom_site_refinement_flags_posn
Rh1 Rh 0.18636(2) 0.03486(2) 0.10525(2) 0.01834(5) Uani 1 1 d .
O1 O 0.37685(19) -0.15329(14) -0.01978(9) 0.0235(4) Uani 1 1 d .
O2 O 0.34376(17) 0.11572(14) 0.11425(10) 0.0244(4) Uani 1 1 d .
O3 O 0.0943(2) 0.13513(16) 0.15913(10) 0.0279(5) Uani 1 1 d .
N1 N 0.27975(19) -0.06750(16) 0.05533(10) 0.0171(4) Uani 1 1 d .
C1 C 0.0133(3) -0.0138(2) 0.07590(16) 0.0307(7) Uani 1 1 d .
H1A H -0.0582 0.0210 0.0949 0.037 Uiso 1 1 calc R
H1B H 0.0035 -0.0275 0.0304 0.037 Uiso 1 1 calc R
C2 C 0.0676(2) -0.0904(2) 0.11181(15) 0.0256(6) Uani 1 1 d .
H2 H 0.0303 -0.1027 0.1541 0.031 Uiso 1 1 calc R
C3 C 0.1206(3) -0.1830(2) 0.07870(15) 0.0243(6) Uani 1 1 d .
H3A H 0.0856 -0.1883 0.0359 0.029 Uiso 1 1 calc R
H3B H 0.0979 -0.2449 0.1022 0.029 Uiso 1 1 calc R
C4 C 0.2616(3) -0.1751(2) 0.07449(13) 0.0194(5) Uani 1 1 d .
C5 C 0.3219(3) -0.23202(19) 0.01970(12) 0.0226(5) Uani 1 1 d .
H5A H 0.3855 -0.2792 0.0354 0.027 Uiso 1 1 calc R
H5B H 0.2600 -0.2710 -0.0042 0.027 Uiso 1 1 calc R
C6 C 0.3415(2) -0.06412(19) 0.00471(13) 0.0187(5) Uani 1 1 d .
C7 C 0.3696(2) 0.0309(2) -0.03073(12) 0.0207(5) Uani 1 1 d .
H7 H 0.3206 0.0857 -0.0102 0.025 Uiso 1 1 calc R
C8 C 0.3204(3) 0.02178(18) -0.09775(12) 0.0244(5) Uani 1 1 d .
C9 C 0.3952(3) -0.0036(2) -0.14750(14) 0.0341(7) Uani 1 1 d .
H9 H 0.4805 -0.0133 -0.1405 0.041 Uiso 1 1 calc R
C10 C 0.3485(4) -0.0153(3) -0.20752(16) 0.0464(11) Uani 1 1 d .
H10 H 0.4015 -0.0327 -0.2413 0.056 Uiso 1 1 calc R
C11 C 0.2250(5) -0.0017(3) -0.21825(18) 0.0518(12) Uani 1 1 d .
H11 H 0.1926 -0.0098 -0.2594 0.062 Uiso 1 1 calc R
C12 C 0.1491(4) 0.0237(3) -0.1694(2) 0.0537(11) Uani 1 1 d .
H12 H 0.0638 0.0325 -0.1769 0.064 Uiso 1 1 calc R
C13 C 0.1961(3) 0.0367(2) -0.10857(16) 0.0370(7) Uani 1 1 d .
H13 H 0.1433 0.0556 -0.0750 0.044 Uiso 1 1 calc R
C14 C 0.5026(3) 0.0640(2) -0.02683(13) 0.0233(6) Uani 1 1 d .
C15 C 0.5968(3) 0.0000(2) -0.01003(15) 0.0301(7) Uani 1 1 d .
H15 H 0.5802 -0.0694 -0.0019 0.036 Uiso 1 1 calc R
C16 C 0.7167(3) 0.0365(3) -0.00484(16) 0.0403(8) Uani 1 1 d .
H16 H 0.7811 -0.0080 0.0071 0.048 Uiso 1 1 calc R
C17 C 0.7418(4) 0.1367(3) -0.01704(17) 0.0459(10) Uani 1 1 d .
H17 H 0.8234 0.1614 -0.0136 0.055 Uiso 1 1 calc R
C18 C 0.6484(4) 0.2008(3) -0.03424(17) 0.0437(9) Uani 1 1 d .
H18 H 0.6654 0.2700 -0.0428 0.052 Uiso 1 1 calc R
C19 C 0.5300(3) 0.1651(2) -0.03915(15) 0.0344(7) Uani 1 1 d .
H19 H 0.4661 0.2100 -0.0511 0.041 Uiso 1 1 calc R
C20 C 0.3224(3) -0.1924(2) 0.14015(12) 0.0201(5) Uani 1 1 d .
H20 H 0.2934 -0.1356 0.1674 0.024 Uiso 1 1 calc R
C21 C 0.2807(3) -0.2888(2) 0.17244(14) 0.0234(6) Uani 1 1 d .
C22 C 0.2551(3) -0.2849(3) 0.23642(16) 0.0314(7) Uani 1 1 d .
H22 H 0.2629 -0.2225 0.2583 0.038 Uiso 1 1 calc R
C23 C 0.2184(4) -0.3706(3) 0.26866(18) 0.0446(10) Uani 1 1 d .
H23 H 0.2005 -0.3664 0.3123 0.054 Uiso 1 1 calc R
C24 C 0.2076(3) -0.4617(3) 0.23799(17) 0.0474(9) Uani 1 1 d .
H24 H 0.1825 -0.5205 0.2603 0.057 Uiso 1 1 calc R
C25 C 0.2334(3) -0.4672(3) 0.17439(17) 0.0414(8) Uani 1 1 d .
H25 H 0.2267 -0.5301 0.1530 0.050 Uiso 1 1 calc R
C26 C 0.2690(3) -0.3811(2) 0.14187(16) 0.0336(7) Uani 1 1 d .
H26 H 0.2856 -0.3853 0.0981 0.040 Uiso 1 1 calc R
C27 C 0.4618(3) -0.1835(2) 0.13819(13) 0.0204(5) Uani 1 1 d .
C28 C 0.5381(3) -0.2678(2) 0.13517(14) 0.0263(6) Uani 1 1 d .
H28 H 0.5031 -0.3336 0.1351 0.032 Uiso 1 1 calc R
C29 C 0.6653(3) -0.2568(2) 0.13221(15) 0.0300(7) Uani 1 1 d .
H29 H 0.7164 -0.3150 0.1299 0.036 Uiso 1 1 calc R
C30 C 0.7168(3) -0.1616(2) 0.13272(15) 0.0295(7) Uani 1 1 d .
H30 H 0.8033 -0.1538 0.1304 0.035 Uiso 1 1 calc R
C31 C 0.6421(3) -0.0779(2) 0.13667(15) 0.0298(7) Uani 1 1 d .
H31 H 0.6775 -0.0122 0.1375 0.036 Uiso 1 1 calc R
C32 C 0.5161(3) -0.0886(2) 0.13941(14) 0.0249(6) Uani 1 1 d .
H32 H 0.4659 -0.0301 0.1422 0.030 Uiso 1 1 calc R
C33 C 0.4868(3) 0.2324(3) 0.1526(2) 0.0554(12) Uani 1 1 d .
H33A H 0.5450 0.1762 0.1570 0.083 Uiso 1 1 calc GR
H33B H 0.4956 0.2785 0.1884 0.083 Uiso 1 1 calc GR
H33C H 0.5038 0.2691 0.1135 0.083 Uiso 1 1 calc GR
C34 C 0.3578(3) 0.1913(2) 0.15088(16) 0.0291(7) Uani 1 1 d .
C35 C 0.2672(3) 0.2366(2) 0.18644(16) 0.0304(7) Uani 1 1 d .
H35 H 0.2912 0.2918 0.2123 0.036 Uiso 1 1 calc R
C36 C 0.1441(3) 0.2092(2) 0.18800(16) 0.0309(7) Uani 1 1 d .
C37 C 0.0574(4) 0.2703(3) 0.2277(2) 0.0519(11) Uani 1 1 d .
H37A H 0.0177 0.2260 0.2586 0.078 Uiso 1 1 calc GR
H37B H -0.0051 0.3013 0.2008 0.078 Uiso 1 1 calc GR
H37C H 0.1031 0.3234 0.2497 0.078 Uiso 1 1 calc GR

loop_
_atom_site_aniso_label
_atom_site_aniso_U_11
_atom_site_aniso_U_22
_atom_site_aniso_U_33
_atom_site_aniso_U_23
_atom_site_aniso_U_13
_atom_site_aniso_U_12
Rh1 0.01683(8) 0.01784(8) 0.02037(9) 0.00082(9) 0.00132(8) -0.00031(8)
O1 0.0305(11) 0.0156(9) 0.0243(10) -0.0013(8) 0.0032(8) 0.0005(8)
O2 0.0221(10) 0.0186(9) 0.0326(11) -0.0030(9) 0.0012(8) -0.0017(7)
O3 0.0266(11) 0.0254(11) 0.0317(12) -0.0027(9) 0.0074(9) 0.0022(9)
N1 0.0161(10) 0.0160(10) 0.0192(11) 0.0027(8) -0.0026(8) -0.0018(8)
C1 0.0182(13) 0.0314(17) 0.0426(17) -0.0022(14) -0.0028(12) 0.0002(11)
C2 0.0172(11) 0.0301(14) 0.0293(15) 0.0015(13) 0.0017(12) -0.0061(11)
C3 0.0237(14) 0.0229(14) 0.0263(15) 0.0034(12) -0.0053(12) -0.0064(11)
C4 0.0207(13) 0.0158(12) 0.0218(14) 0.0014(11) -0.0015(11) -0.0037(10)
C5 0.0296(14) 0.0146(11) 0.0237(13) 0.0008(10) -0.0027(13) -0.0025(12)
C6 0.0198(13) 0.0164(11) 0.0200(12) -0.0014(10) -0.0037(10) -0.0007(9)
C7 0.0270(13) 0.0158(11) 0.0193(12) 0.0026(12) 0.0025(10) -0.0003(12)
C8 0.0367(14) 0.0140(11) 0.0225(13) 0.0029(10) -0.0030(13) -0.0028(12)
C9 0.0462(19) 0.0324(16) 0.0236(15) -0.0024(13) 0.0031(14) -0.0128(14)
C10 0.083(3) 0.033(2) 0.0234(16) 0.0009(14) 0.0020(17) -0.0207(18)
C11 0.099(4) 0.0253(16) 0.0313(19) 0.0050(14) -0.024(2) -0.0073(19)
C12 0.066(3) 0.0257(18) 0.070(3) 0.0028(19) -0.041(2) 0.0063(17)
C13 0.0427(16) 0.0241(12) 0.0443(17) -0.0009(17) -0.0093(18) 0.0087(16)
C14 0.0276(14) 0.0248(14) 0.0176(13) -0.0020(11) 0.0036(11) -0.0072(11)
C15 0.0278(15) 0.0302(15) 0.0322(16) -0.0008(13) 0.0021(13) -0.0047(12)
C16 0.0289(16) 0.052(2) 0.0398(18) 0.0011(19) -0.0009(13) -0.0065(17)
C17 0.040(2) 0.062(3) 0.0358(19) -0.0029(19) 0.0014(16) -0.0254(19)
C18 0.058(2) 0.0370(19) 0.0360(19) 0.0039(16) 0.0038(17) -0.0258(17)
C19 0.045(2) 0.0284(16) 0.0302(17) 0.0025(13) 0.0011(15) -0.0080(14)
C20 0.0200(12) 0.0195(12) 0.0207(12) 0.0029(10) -0.0019(12) -0.0026(11)
C21 0.0194(14) 0.0234(14) 0.0275(15) 0.0078(12) -0.0051(11) -0.0023(10)
C22 0.0321(17) 0.0317(16) 0.0304(16) 0.0088(14) -0.0030(13) -0.0028(13)
C23 0.052(2) 0.047(2) 0.0355(19) 0.0195(17) -0.0035(16) -0.0107(18)
C24 0.051(2) 0.0381(17) 0.053(2) 0.0272(18) -0.0159(17) -0.0188(19)
C25 0.0486(19) 0.0253(15) 0.050(2) 0.0158(17) -0.0201(16) -0.0129(16)
C26 0.0403(17) 0.0252(15) 0.0353(18) 0.0082(13) -0.0073(14) -0.0096(13)
C27 0.0219(13) 0.0238(13) 0.0154(13) 0.0000(10) -0.0031(10) -0.0024(11)
C28 0.0258(15) 0.0219(14) 0.0312(16) 0.0021(12) -0.0003(12) -0.0009(11)
C29 0.0247(16) 0.0319(15) 0.0333(16) 0.0000(13) -0.0008(12) 0.0050(12)
C30 0.0215(14) 0.0402(17) 0.0268(15) 0.0001(13) -0.0042(11) -0.0018(12)
C31 0.0261(14) 0.0294(15) 0.0337(17) 0.0010(13) -0.0078(13) -0.0080(12)
C32 0.0256(14) 0.0224(14) 0.0266(15) -0.0014(11) -0.0063(12) -0.0023(11)
C33 0.0296(19) 0.044(2) 0.093(4) -0.023(2) -0.003(2) -0.0113(17)
C34 0.0306(15) 0.0221(14) 0.0348(17) 0.0000(13) -0.0089(13) -0.0019(12)
C35 0.0376(17) 0.0202(14) 0.0335(18) -0.0047(13) -0.0025(14) -0.0001(12)
C36 0.0413(18) 0.0210(14) 0.0303(16) -0.0013(13) 0.0060(14) 0.0039(12)
C37 0.052(2) 0.038(2) 0.066(3) -0.021(2) 0.019(2) 0.0027(18)

loop_
_atom_type_symbol
_atom_type_description
_atom_type_scat_dispersion_real
_atom_type_scat_dispersion_imag
_atom_type_scat_source
C C 0.0033 0.0016 'International Tables Vol C Tables 4.2.6.8 and 6.1.1.4'
H H 0.0000 0.0000 'International Tables Vol C Tables 4.2.6.8 and 6.1.1.4'
N N 0.0061 0.0033 'International Tables Vol C Tables 4.2.6.8 and 6.1.1.4'
O O 0.0106 0.0060 'International Tables Vol C Tables 4.2.6.8 and 6.1.1.4'
Rh Rh -1.1178 0.9187 'International Tables Vol C Tables 4.2.6.8 and 6.1.1.4'

loop_
_geom_angle_atom_site_label_1
_geom_angle_atom_site_label_2
_geom_angle_atom_site_label_3
_geom_angle
O2 Rh1 C1 162.46(10)
O2 Rh1 C2 157.97(9)
O3 Rh1 O2 91.21(8)
O3 Rh1 C1 85.55(11)
O3 Rh1 C2 99.93(10)
N1 Rh1 O2 88.62(8)
N1 Rh1 O3 177.51(9)
N1 Rh1 C1 95.35(11)
N1 Rh1 C2 79.43(10)
C1 Rh1 C2 38.97(11)
C6 O1 C5 106.5(2)
C34 O2 Rh1 124.82(19)
C36 O3 Rh1 124.4(2)
C4 N1 Rh1 115.62(17)
C6 N1 Rh1 134.12(19)
C6 N1 C4 109.6(2)
Rh1 C1 H1A 116.5
Rh1 C1 H1B 116.5
H1A C1 H1B 113.5
C2 C1 Rh1 71.18(16)
C2 C1 H1A 116.5
C2 C1 H1B 116.5
Rh1 C2 H2 115.9
C1 C2 Rh1 69.85(16)
C1 C2 H2 115.9
C1 C2 C3 119.3(3)
C3 C2 Rh1 111.52(18)
C3 C2 H2 115.9
C2 C3 H3A 109.6
C2 C3 H3B 109.6
C2 C3 C4 110.5(2)
H3A C3 H3B 108.1
C4 C3 H3A 109.6
C4 C3 H3B 109.6
N1 C4 C3 102.3(2)
N1 C4 C5 101.7(2)
N1 C4 C20 109.1(2)
C3 C4 C20 111.1(2)
C5 C4 C3 115.9(3)
C5 C4 C20 115.1(2)
O1 C5 C4 105.2(2)
O1 C5 H5A 110.7
O1 C5 H5B 110.7
C4 C5 H5A 110.7
C4 C5 H5B 110.7
H5A C5 H5B 108.8
O1 C6 C7 118.8(2)
N1 C6 O1 116.7(2)
N1 C6 C7 124.4(2)
C6 C7 H7 106.1
C6 C7 C8 109.4(2)
C6 C7 C14 114.2(2)
C8 C7 H7 106.1
C14 C7 H7 106.1
C14 C7 C8 114.2(2)
C9 C8 C7 121.9(3)
C9 C8 C13 119.0(3)
C13 C8 C7 119.1(3)
C8 C9 H9 119.4
C8 C9 C10 121.2(4)
C10 C9 H9 119.4
C9 C10 H10 120.1
C11 C10 C9 119.9(4)
C11 C10 H10 120.1
C10 C11 H11 120.1
C12 C11 C10 119.8(3)
C12 C11 H11 120.1
C11 C12 H12 119.7
C11 C12 C13 120.6(4)
C13 C12 H12 119.7
C8 C13 C12 119.4(3)
C8 C13 H13 120.3
C12 C13 H13 120.3
C15 C14 C7 123.4(3)
C15 C14 C19 118.5(3)
C19 C14 C7 118.1(3)
C14 C15 H15 119.8
C14 C15 C16 120.4(3)
C16 C15 H15 119.8
C15 C16 H16 119.9
C17 C16 C15 120.2(4)
C17 C16 H16 119.9
C16 C17 H17 120.1
C18 C17 C16 119.7(3)
C18 C17 H17 120.1
C17 C18 H18 119.9
C17 C18 C19 120.2(3)
C19 C18 H18 119.9
C14 C19 H19 119.5
C18 C19 C14 121.0(3)
C18 C19 H19 119.5
C4 C20 H20 105.9
C21 C20 C4 113.6(2)
C21 C20 H20 105.9
C21 C20 C27 112.1(2)
C27 C20 C4 112.8(2)
C27 C20 H20 105.9
C22 C21 C20 118.2(3)
C26 C21 C20 123.6(3)
C26 C21 C22 118.2(3)
C21 C22 H22 119.6
C23 C22 C21 120.9(3)
C23 C22 H22 119.6
C22 C23 H23 119.8
C24 C23 C22 120.5(3)
C24 C23 H23 119.8
C23 C24 H24 120.3
C23 C24 C25 119.5(3)
C25 C24 H24 120.3
C24 C25 H25 120.0
C24 C25 C26 120.1(4)
C26 C25 H25 120.0
C21 C26 H26 119.6
C25 C26 C21 120.9(3)
C25 C26 H26 119.6
C28 C27 C20 122.4(3)
C32 C27 C20 119.6(3)
C32 C27 C28 118.0(3)
C27 C28 H28 119.6
C27 C28 C29 120.9(3)
C29 C28 H28 119.6
C28 C29 H29 120.0
C30 C29 C28 119.9(3)
C30 C29 H29 120.0
C29 C30 H30 120.2
C31 C30 C29 119.6(3)
C31 C30 H30 120.2
C30 C31 H31 119.7
C30 C31 C32 120.5(3)
C32 C31 H31 119.7
C27 C32 H32 119.5
C31 C32 C27 121.1(3)
C31 C32 H32 119.5
H33A C33 H33B 109.5
H33A C33 H33C 109.5
H33B C33 H33C 109.5
C34 C33 H33A 109.5
C34 C33 H33B 109.5
C34 C33 H33C 109.5
O2 C34 C33 114.1(3)
O2 C34 C35 126.0(3)
C35 C34 C33 119.9(3)
C34 C35 H35 116.9
C34 C35 C36 126.2(3)
C36 C35 H35 116.9
O3 C36 C35 126.8(3)
O3 C36 C37 114.5(3)
C35 C36 C37 118.7(3)
C36 C37 H37A 109.5
C36 C37 H37B 109.5
C36 C37 H37C 109.5
H37A C37 H37B 109.5
H37A C37 H37C 109.5
H37B C37 H37C 109.5

loop_
_geom_bond_atom_site_label_1
_geom_bond_atom_site_label_2
_geom_bond_distance
Rh1 O2 2.0301(18)
Rh1 O3 2.018(2)
Rh1 N1 1.998(2)
Rh1 C1 2.088(3)
Rh1 C2 2.106(3)
O1 C5 1.465(3)
O1 C6 1.345(3)
O2 C34 1.276(4)
O3 C36 1.277(4)
N1 C4 1.492(3)
N1 C6 1.270(3)
C1 H1A 0.9900
C1 H1B 0.9900
C1 C2 1.399(4)
C2 H2 1.0000
C2 C3 1.526(4)
C3 H3A 0.9900
C3 H3B 0.9900
C3 C4 1.543(4)
C4 C5 1.535(4)
C4 C20 1.562(4)
C5 H5A 0.9900
C5 H5B 0.9900
C6 C7 1.496(4)
C7 H7 1.0000
C7 C8 1.527(4)
C7 C14 1.516(4)
C8 C9 1.377(4)
C8 C13 1.389(4)
C9 H9 0.9500
C9 C10 1.382(5)
C10 H10 0.9500
C10 C11 1.377(6)
C11 H11 0.9500
C11 C12 1.369(6)
C12 H12 0.9500
C12 C13 1.402(5)
C13 H13 0.9500
C14 C15 1.378(4)
C14 C19 1.394(4)
C15 H15 0.9500
C15 C16 1.397(4)
C16 H16 0.9500
C16 C17 1.377(6)
C17 H17 0.9500
C17 C18 1.375(6)
C18 H18 0.9500
C18 C19 1.378(5)
C19 H19 0.9500
C20 H20 1.0000
C20 C21 1.517(4)
C20 C27 1.525(4)
C21 C22 1.389(4)
C21 C26 1.387(4)
C22 H22 0.9500
C22 C23 1.382(4)
C23 H23 0.9500
C23 C24 1.375(6)
C24 H24 0.9500
C24 C25 1.383(5)
C25 H25 0.9500
C25 C26 1.387(4)
C26 H26 0.9500
C27 C28 1.391(4)
C27 C32 1.387(4)
C28 H28 0.9500
C28 C29 1.395(4)
C29 H29 0.9500
C29 C30 1.378(4)
C30 H30 0.9500
C30 C31 1.375(4)
C31 H31 0.9500
C31 C32 1.382(4)
C32 H32 0.9500
C33 H33A 0.9800
C33 H33B 0.9800
C33 H33C 0.9800
C33 C34 1.508(5)
C34 C35 1.380(5)
C35 H35 0.9500
C35 C36 1.390(5)
C36 C37 1.502(4)
C37 H37A 0.9800
C37 H37B 0.9800
C37 H37C 0.9800

loop_
_geom_torsion_atom_site_label_1
_geom_torsion_atom_site_label_2
_geom_torsion_atom_site_label_3
_geom_torsion_atom_site_label_4
_geom_torsion
Rh1 O2 C34 C33 175.1(3)
Rh1 O2 C34 C35 -5.9(4)
Rh1 O3 C36 C35 2.2(5)
Rh1 O3 C36 C37 -177.1(2)
Rh1 N1 C4 C3 48.5(3)
Rh1 N1 C4 C5 168.62(17)
Rh1 N1 C4 C20 -69.3(2)
Rh1 N1 C6 O1 -170.34(18)
Rh1 N1 C6 C7 5.6(4)
Rh1 C1 C2 C3 -104.0(2)
Rh1 C2 C3 C4 23.7(3)
O1 C6 C7 C8 53.7(3)
O1 C6 C7 C14 -75.7(3)
O2 C34 C35 C36 -1.2(6)
N1 C4 C5 O1 5.5(3)
N1 C4 C20 C21 164.0(2)
N1 C4 C20 C27 -67.0(3)
N1 C6 C7 C8 -122.2(3)
N1 C6 C7 C14 108.5(3)
C1 C2 C3 C4 102.0(3)
C2 C3 C4 N1 -43.6(3)
C2 C3 C4 C5 -153.3(2)
C2 C3 C4 C20 72.7(3)
C3 C4 C5 O1 115.5(3)
C3 C4 C20 C21 52.0(3)
C3 C4 C20 C27 -179.1(2)
C4 N1 C6 O1 -0.5(3)
C4 N1 C6 C7 175.5(2)
C4 C20 C21 C22 -137.5(3)
C4 C20 C21 C26 43.9(4)
C4 C20 C27 C28 -99.1(3)
C4 C20 C27 C32 80.9(3)
C5 O1 C6 N1 4.3(3)
C5 O1 C6 C7 -171.9(2)
C5 C4 C20 C21 -82.4(3)
C5 C4 C20 C27 46.5(3)
C6 O1 C5 C4 -6.0(3)
C6 N1 C4 C3 -123.5(2)
C6 N1 C4 C5 -3.3(3)
C6 N1 C4 C20 118.7(2)
C6 C7 C8 C9 -99.2(3)
C6 C7 C8 C13 78.9(3)
C6 C7 C14 C15 19.3(4)
C6 C7 C14 C19 -158.8(3)
C7 C8 C9 C10 177.6(3)
C7 C8 C13 C12 -176.9(3)
C7 C14 C15 C16 -177.3(3)
C7 C14 C19 C18 177.7(3)
C8 C7 C14 C15 -107.6(3)
C8 C7 C14 C19 74.4(3)
C8 C9 C10 C11 -0.2(5)
C9 C8 C13 C12 1.3(4)
C9 C10 C11 C12 0.2(6)
C10 C11 C12 C13 0.5(6)
C11 C12 C13 C8 -1.2(5)
C13 C8 C9 C10 -0.6(4)
C14 C7 C8 C9 30.1(4)
C14 C7 C8 C13 -151.7(3)
C14 C15 C16 C17 -0.6(5)
C15 C14 C19 C18 -0.5(5)
C15 C16 C17 C18 0.1(6)
C16 C17 C18 C19 0.1(6)
C17 C18 C19 C14 0.1(5)
C19 C14 C15 C16 0.8(5)
C20 C4 C5 O1 -112.3(2)
C20 C21 C22 C23 -179.1(3)
C20 C21 C26 C25 178.3(3)
C20 C27 C28 C29 178.7(3)
C20 C27 C32 C31 -178.9(3)
C21 C20 C27 C28 30.7(4)
C21 C20 C27 C32 -149.3(3)
C21 C22 C23 C24 0.6(6)
C22 C21 C26 C25 -0.3(5)
C22 C23 C24 C25 -0.2(6)
C23 C24 C25 C26 -0.5(5)
C24 C25 C26 C21 0.7(5)
C26 C21 C22 C23 -0.3(5)
C27 C20 C21 C22 93.3(3)
C27 C20 C21 C26 -85.4(3)
C27 C28 C29 C30 0.5(5)
C28 C27 C32 C31 1.0(4)
C28 C29 C30 C31 0.5(5)
C29 C30 C31 C32 -0.7(5)
C30 C31 C32 C27 -0.1(5)
C32 C27 C28 C29 -1.2(4)
C33 C34 C35 C36 177.8(4)
C34 C35 C36 O3 3.3(6)
C34 C35 C36 C37 -177.5(3)
